data_4304903
loop_
_publ_author_name
'Hanne-Marthe Sommerfeldt'
'Christian Meermann'
'Karl W. T\"ornroos'
'Reiner Anwander'

_publ_contact_author_address
;
       Department of Chemistry,
       University of Bergen,
       Allegaten 41,
       N-5007 Bergen,
       Norway.
;
_publ_contact_author_email karl.tornroos@kj.uib.no
_publ_contact_author_fax '+47 55 58 3552'
_publ_contact_author_name
;
       Prof. Karl Wilhelm T\"ornroos
;
_publ_contact_author_phone '+47 55 58 9490'
_publ_section_title
;
Distinct Reaction Pathways of Peralkylated LnIIAlIII Heterobimetallic
Complexes with Substituted Phenols
;
_journal_name_full 'Inorganic Chemistry'
_journal_page_first 4696
_journal_page_last 4705
_journal_paper_doi 10.1021/ic702517s
_journal_volume 47
_journal_year 2008
_chemical_formula_moiety 'C66 H110 Al2 O4 Sm2, C7 H8'
_chemical_formula_sum 'C73 H118 Al2 O4 Sm2'
_chemical_formula_weight 1414.33
_chemical_name_systematic
; 
 ? 
;
_space_group_IT_number 2
_symmetry_cell_setting triclinic
_symmetry_space_group_name_Hall '-P 1'
_symmetry_space_group_name_H-M 'P -1'
_atom_sites_solution_hydrogens geom
_atom_sites_solution_primary direct
_atom_sites_solution_secondary difmap
_audit_creation_method SHELXL-97
_cell_angle_alpha 78.114(1)
_cell_angle_beta 76.426(1)
_cell_angle_gamma 77.902(1)
_cell_formula_units_Z 2
_cell_length_a 12.9908(4)
_cell_length_b 13.9942(4)
_cell_length_c 20.8444(7)
_cell_measurement_reflns_used 22984
_cell_measurement_temperature 123(2)
_cell_measurement_theta_max 30.2585
_cell_measurement_theta_min 2.3275
_cell_volume 3552.43(19)
_computing_cell_refinement
;
Bruker (2004). SAINT, version 6.45a, Bruker AXS Inc., Madison, 
Wisconsin, USA.
;
_computing_data_collection
;
Bruker (1999). SMART, version 5.054, Bruker AXS Inc., Madison, 
Wisconsin, USA.
;
_computing_data_reduction
;
Bruker (2004). SAINT, version 6.45a, Bruker AXS Inc., Madison, 
Wisconsin, USA.
;
_computing_molecular_graphics
;
Brandenburg, K. (2005). DIAMOND. Version 3.1. Crystal Impact GbR, Bonn, 
Germany.
;
_computing_publication_material
;
Bruker AXS (2003). SHELXTL. Version 6.14. Bruker AXS Inc., Madison, 
Wisconsin, USA.
;
_computing_structure_refinement
;
Sheldrick, G. M. (1997). SHELXS97 and SHELXL97. University of 
G\"ottingen, Germany.
;
_computing_structure_solution
;     
Sheldrick, G. M. (1997). SHELXS97 and SHELXL97. University of 
G\"ottingen, Germany. 
;
_diffrn_ambient_temperature 123(2)
_diffrn_detector_area_resol_mean '48 \um'
_diffrn_measured_fraction_theta_full 0.998
_diffrn_measured_fraction_theta_max 0.998
_diffrn_measurement_device_type 'Bruker-AXS SMART 2K CCD'
_diffrn_measurement_method 'omega scans'
_diffrn_radiation_monochromator graphite
_diffrn_radiation_source 'normal-focus sealed tube'
_diffrn_radiation_type MoK\a
_diffrn_radiation_wavelength 0.71073
_diffrn_reflns_av_R_equivalents 0.0226
_diffrn_reflns_av_sigmaI/netI 0.0258
_diffrn_reflns_limit_h_max 18
_diffrn_reflns_limit_h_min -18
_diffrn_reflns_limit_k_max 19
_diffrn_reflns_limit_k_min -19
_diffrn_reflns_limit_l_max 29
_diffrn_reflns_limit_l_min -29
_diffrn_reflns_number 61111
_diffrn_reflns_theta_full 30.26
_diffrn_reflns_theta_max 30.26
_diffrn_reflns_theta_min 1.51
_exptl_absorpt_coefficient_mu 1.706
_exptl_absorpt_correction_T_max 0.91956
_exptl_absorpt_correction_T_min 0.61826
_exptl_absorpt_correction_type numerical
_exptl_absorpt_process_details
;
Bruker AXS (2003). SHELXTL. Version 6.14. 
Bruker AXS Inc., Madison, Wisconsin, USA.
;
_exptl_crystal_colour purple
_exptl_crystal_density_diffrn 1.322
_exptl_crystal_density_method 'not measured'
_exptl_crystal_description prism
_exptl_crystal_F_000 1476
_exptl_crystal_size_max 0.40
_exptl_crystal_size_mid 0.13
_exptl_crystal_size_min 0.05
_refine_diff_density_max 1.329
_refine_diff_density_min -0.504
_refine_diff_density_rms 0.074
_refine_ls_extinction_method none
_refine_ls_goodness_of_fit_ref 1.044
_refine_ls_hydrogen_treatment constr
_refine_ls_matrix_type full
_refine_ls_number_parameters 765
_refine_ls_number_reflns 21148
_refine_ls_number_restraints 0
_refine_ls_restrained_S_all 1.044
_refine_ls_R_factor_all 0.0325
_refine_ls_R_factor_gt 0.0252
_refine_ls_shift/su_max 0.006
_refine_ls_shift/su_mean 0.000
_refine_ls_structure_factor_coef Fsqd
_refine_ls_weighting_details 'calc w=1/[\s^2^(Fo^2^)+(0.0209P)^2^+2.7114P] where P=(Fo^2^+2Fc^2^)/3'
_refine_ls_weighting_scheme calc
_refine_ls_wR_factor_gt 0.0552
_refine_ls_wR_factor_ref 0.0579
_reflns_number_gt 18315
_reflns_number_total 21148
_reflns_threshold_expression I>2\s(I)
_cod_data_source_file ic702517s-file011_2.cif
_cod_data_source_block Compound5
_cod_original_cell_volume 3552.44(19)
_cod_database_code 4304903

loop_
_symmetry_equiv_pos_as_xyz
'x, y, z'
'-x, -y, -z'

loop_
_atom_site_label
_atom_site_type_symbol
_atom_site_fract_x
_atom_site_fract_y
_atom_site_fract_z
_atom_site_U_iso_or_equiv
_atom_site_adp_type
_atom_site_occupancy
_atom_site_symmetry_multiplicity
_atom_site_calc_flag
_atom_site_refinement_flags
_atom_site_disorder_assembly
_atom_site_disorder_group
Sm1 Sm 0.515739(7) 0.409220(7) 0.586194(4) 0.01844(2) Uani 1 1 d . . .
Al1 Al 0.44569(5) 0.33754(4) 0.79162(3) 0.02176(11) Uani 1 1 d . . .
O1 O 0.41459(10) 0.45861(9) 0.49435(6) 0.0182(2) Uani 1 1 d . . .
C1 C 0.34232(14) 0.39652(13) 0.50352(9) 0.0197(3) Uani 1 1 d . . .
C1S C 0.3531(3) 0.3137(2) 0.21149(16) 0.0567(8) Uani 1 1 d . . .
O2 O 0.52295(10) 0.31585(9) 0.70673(6) 0.0189(2) Uani 1 1 d . . .
C2 C 0.23694(15) 0.41986(14) 0.54220(10) 0.0234(4) Uani 1 1 d . . .
Sm2 Sm -0.016257(7) 0.076222(6) 0.073841(4) 0.01752(2) Uani 1 1 d . . .
Al2 Al -0.15348(5) 0.11385(5) 0.26707(3) 0.02737(13) Uani 1 1 d . . .
C2S C 0.3506(3) 0.2434(2) 0.27008(16) 0.0598(8) Uani 1 1 d . . .
H2SA H 0.4121 0.1941 0.2748 0.072 Uiso 1 1 calc R . .
C3 C 0.16472(17) 0.35588(17) 0.54882(11) 0.0322(5) Uani 1 1 d . . .
H3A H 0.0939 0.3717 0.5738 0.039 Uiso 1 1 calc R . .
O3 O 0.07860(9) -0.06960(9) 0.02866(6) 0.0166(2) Uani 1 1 d . . .
C3S C 0.2631(3) 0.2439(3) 0.3199(2) 0.0769(11) Uani 1 1 d . . .
H3SA H 0.2651 0.1971 0.3599 0.092 Uiso 1 1 calc R . .
C4 C 0.19134(18) 0.27060(17) 0.52078(12) 0.0351(5) Uani 1 1 d . . .
O4 O -0.05397(10) 0.13961(9) 0.18775(6) 0.0195(2) Uani 1 1 d . . .
C4S C 0.1693(3) 0.3124(3) 0.3135(2) 0.0708(10) Uani 1 1 d . . .
H4SA H 0.1078 0.3120 0.3487 0.085 Uiso 1 1 calc R . .
C5 C 0.29563(17) 0.24708(16) 0.48602(11) 0.0306(4) Uani 1 1 d . . .
H5A H 0.3154 0.1873 0.4679 0.037 Uiso 1 1 calc R . .
C5S C 0.1673(3) 0.3792(2) 0.25673(18) 0.0661(9) Uani 1 1 d . . .
H5SA H 0.1034 0.4247 0.2510 0.079 Uiso 1 1 calc R . .
C6 C 0.37301(15) 0.30710(14) 0.47634(9) 0.0223(4) Uani 1 1 d . . .
C6S C 0.2625(3) 0.3807(2) 0.20502(18) 0.0633(9) Uani 1 1 d . . .
H6SA H 0.2621 0.4294 0.1658 0.076 Uiso 1 1 calc R . .
C7 C 0.20042(15) 0.51226(15) 0.57701(10) 0.0259(4) Uani 1 1 d . . .
C7S C 0.4494(3) 0.3123(3) 0.15939(19) 0.0755(11) Uani 1 1 d . . .
H7SA H 0.4577 0.3804 0.1383 0.113 Uiso 1 1 calc R . .
H7SB H 0.4435 0.2754 0.1256 0.113 Uiso 1 1 calc R . .
H7SC H 0.5121 0.2802 0.1790 0.113 Uiso 1 1 calc R . .
C8 C 0.19014(17) 0.60712(16) 0.52498(11) 0.0312(4) Uani 1 1 d . . .
H8A H 0.1714 0.6651 0.5476 0.047 Uiso 1 1 calc R . .
H8B H 0.1338 0.6070 0.5009 0.047 Uiso 1 1 calc R . .
H8C H 0.2587 0.6098 0.4932 0.047 Uiso 1 1 calc R . .
C9 C 0.09001(18) 0.51150(19) 0.62438(14) 0.0433(6) Uani 1 1 d . . .
H9A H 0.0710 0.5704 0.6461 0.065 Uiso 1 1 calc R . .
H9B H 0.0931 0.4518 0.6585 0.065 Uiso 1 1 calc R . .
H9C H 0.0357 0.5118 0.5987 0.065 Uiso 1 1 calc R . .
C10 C 0.27757(16) 0.51899(15) 0.62118(10) 0.0263(4) Uani 1 1 d . . .
H10A H 0.2433 0.5684 0.6502 0.039 Uiso 1 1 calc R . .
H10B H 0.3438 0.5385 0.5927 0.039 Uiso 1 1 calc R . .
H10C H 0.2946 0.4543 0.6488 0.039 Uiso 1 1 calc R . .
C11 C 0.1093(2) 0.2045(2) 0.52832(16) 0.0505(7) Uani 1 1 d . . .
H11A H 0.1462 0.1391 0.5182 0.076 Uiso 1 1 calc R . .
H11B H 0.0606 0.2341 0.4973 0.076 Uiso 1 1 calc R . .
H11C H 0.0679 0.1975 0.5743 0.076 Uiso 1 1 calc R . .
C12 C 0.48772(16) 0.27334(13) 0.43736(9) 0.0220(4) Uani 1 1 d . . .
C13 C 0.57513(16) 0.27385(14) 0.47592(9) 0.0245(4) Uani 1 1 d . . .
H13A H 0.6439 0.2383 0.4546 0.037 Uiso 1 1 calc R . .
H13B H 0.5551 0.2411 0.5223 0.037 Uiso 1 1 calc R . .
H13C H 0.5821 0.3424 0.4754 0.037 Uiso 1 1 calc R . .
C14 C 0.50944(16) 0.33959(14) 0.36876(9) 0.0242(4) Uani 1 1 d . . .
H14A H 0.5825 0.3176 0.3450 0.036 Uiso 1 1 calc R . .
H14B H 0.5021 0.4084 0.3750 0.036 Uiso 1 1 calc R . .
H14C H 0.4576 0.3351 0.3426 0.036 Uiso 1 1 calc R . .
C15 C 0.50286(18) 0.16672(14) 0.42431(11) 0.0300(4) Uani 1 1 d . . .
H15A H 0.5775 0.1462 0.4024 0.045 Uiso 1 1 calc R . .
H15B H 0.4547 0.1636 0.3953 0.045 Uiso 1 1 calc R . .
H15C H 0.4861 0.1223 0.4669 0.045 Uiso 1 1 calc R . .
C16 C 0.60407(14) 0.24978(13) 0.67683(9) 0.0188(3) Uani 1 1 d . . .
C17 C 0.57920(15) 0.16884(13) 0.65472(9) 0.0209(3) Uani 1 1 d . . .
C18 C 0.66323(16) 0.11134(14) 0.61636(10) 0.0252(4) Uani 1 1 d . . .
H18A H 0.6478 0.0567 0.6020 0.030 Uiso 1 1 calc R . .
C19 C 0.76743(16) 0.13018(15) 0.59842(10) 0.0268(4) Uani 1 1 d . . .
C20 C 0.79017(16) 0.20733(15) 0.62222(10) 0.0258(4) Uani 1 1 d . . .
H20A H 0.8620 0.2194 0.6114 0.031 Uiso 1 1 calc R . .
C21 C 0.71217(14) 0.26811(13) 0.66139(9) 0.0204(3) Uani 1 1 d . . .
C22 C 0.46607(16) 0.13947(14) 0.67277(9) 0.0228(4) Uani 1 1 d . . .
C23 C 0.46056(19) 0.05689(16) 0.63577(11) 0.0321(5) Uani 1 1 d . . .
H23A H 0.3872 0.0425 0.6469 0.048 Uiso 1 1 calc R . .
H23B H 0.5102 -0.0030 0.6494 0.048 Uiso 1 1 calc R . .
H23C H 0.4807 0.0785 0.5874 0.048 Uiso 1 1 calc R . .
C24 C 0.37739(16) 0.22628(15) 0.65464(10) 0.0253(4) Uani 1 1 d . . .
H24A H 0.3078 0.2038 0.6675 0.038 Uiso 1 1 calc R . .
H24B H 0.3927 0.2501 0.6063 0.038 Uiso 1 1 calc R . .
H24C H 0.3753 0.2802 0.6786 0.038 Uiso 1 1 calc R . .
C25 C 0.44041(17) 0.09804(15) 0.74788(10) 0.0276(4) Uani 1 1 d . . .
H25A H 0.3684 0.0803 0.7598 0.041 Uiso 1 1 calc R . .
H25B H 0.4430 0.1484 0.7737 0.041 Uiso 1 1 calc R . .
H25C H 0.4934 0.0390 0.7581 0.041 Uiso 1 1 calc R . .
C26 C 0.85375(19) 0.06890(18) 0.55388(12) 0.0390(5) Uani 1 1 d . . .
H26A H 0.9225 0.0608 0.5678 0.058 Uiso 1 1 calc R . .
H26B H 0.8603 0.1026 0.5073 0.058 Uiso 1 1 calc R . .
H26C H 0.8344 0.0037 0.5577 0.058 Uiso 1 1 calc R . .
C27 C 0.74674(15) 0.35025(14) 0.68699(10) 0.0232(4) Uani 1 1 d . . .
C28 C 0.86713(16) 0.35517(18) 0.66173(12) 0.0331(5) Uani 1 1 d . . .
H28A H 0.8850 0.4088 0.6786 0.050 Uiso 1 1 calc R . .
H28B H 0.8832 0.3678 0.6127 0.050 Uiso 1 1 calc R . .
H28C H 0.9098 0.2920 0.6779 0.050 Uiso 1 1 calc R . .
C29 C 0.72805(16) 0.32988(15) 0.76388(10) 0.0268(4) Uani 1 1 d . . .
H29A H 0.7455 0.3847 0.7797 0.040 Uiso 1 1 calc R . .
H29B H 0.7741 0.2680 0.7785 0.040 Uiso 1 1 calc R . .
H29C H 0.6526 0.3240 0.7824 0.040 Uiso 1 1 calc R . .
C30 C 0.68593(16) 0.45338(14) 0.66292(10) 0.0253(4) Uani 1 1 d . . .
H30A H 0.7124 0.5040 0.6778 0.038 Uiso 1 1 calc R . .
H30B H 0.6089 0.4564 0.6816 0.038 Uiso 1 1 calc R . .
H30C H 0.6977 0.4654 0.6139 0.038 Uiso 1 1 calc R . .
C31 C 0.29029(16) 0.33778(17) 0.79765(11) 0.0309(4) Uani 1 1 d . . .
H31A H 0.2657 0.3843 0.7600 0.046 Uiso 1 1 calc R . .
H31B H 0.2489 0.3581 0.8399 0.046 Uiso 1 1 calc R . .
H31C H 0.2798 0.2711 0.7960 0.046 Uiso 1 1 calc R . .
C32 C 0.45788(17) 0.47446(15) 0.79807(11) 0.0303(4) Uani 1 1 d . . .
H32A H 0.5331 0.4777 0.7966 0.045 Uiso 1 1 calc R . .
H32B H 0.4136 0.4922 0.8403 0.045 Uiso 1 1 calc R . .
H32C H 0.4330 0.5209 0.7605 0.045 Uiso 1 1 calc R . .
C33 C 0.50020(19) 0.23225(16) 0.86176(10) 0.0318(4) Uani 1 1 d . . .
H33A H 0.5553 0.1828 0.8404 0.048 Uiso 1 1 calc R . .
H33B H 0.4407 0.2003 0.8895 0.048 Uiso 1 1 calc R . .
H33C H 0.5313 0.2619 0.8899 0.048 Uiso 1 1 calc R . .
C34 C 0.15935(13) -0.14922(12) 0.03300(8) 0.0158(3) Uani 1 1 d . . .
C35 C 0.13665(13) -0.24258(13) 0.07065(8) 0.0169(3) Uani 1 1 d . . .
C36 C 0.22099(14) -0.32266(13) 0.07113(9) 0.0204(3) Uani 1 1 d . . .
H36A H 0.2065 -0.3848 0.0965 0.024 Uiso 1 1 calc R . .
C37 C 0.32453(15) -0.31615(14) 0.03660(10) 0.0221(4) Uani 1 1 d . . .
C38 C 0.34510(14) -0.22476(14) 0.00046(9) 0.0211(3) Uani 1 1 d . . .
H38A H 0.4161 -0.2194 -0.0234 0.025 Uiso 1 1 calc R . .
C39 C 0.26589(14) -0.14035(13) -0.00232(9) 0.0179(3) Uani 1 1 d . . .
C40 C 0.02352(14) -0.26023(13) 0.10835(9) 0.0182(3) Uani 1 1 d . . .
C41 C 0.02170(16) -0.36818(14) 0.14352(11) 0.0264(4) Uani 1 1 d . . .
H41A H 0.0694 -0.3853 0.1758 0.040 Uiso 1 1 calc R . .
H41B H 0.0463 -0.4125 0.1102 0.040 Uiso 1 1 calc R . .
H41C H -0.0517 -0.3754 0.1670 0.040 Uiso 1 1 calc R . .
C42 C -0.02130(15) -0.19609(14) 0.16365(9) 0.0221(4) Uani 1 1 d . . .
H42A H 0.0255 -0.2133 0.1965 0.033 Uiso 1 1 calc R . .
H42B H -0.0938 -0.2082 0.1859 0.033 Uiso 1 1 calc R . .
H42C H -0.0241 -0.1260 0.1438 0.033 Uiso 1 1 calc R . .
C43 C -0.05473(14) -0.23848(14) 0.05979(9) 0.0223(4) Uani 1 1 d . . .
H43A H -0.0226 -0.2733 0.0217 0.033 Uiso 1 1 calc R . .
H43B H -0.0691 -0.1670 0.0437 0.033 Uiso 1 1 calc R . .
H43C H -0.1222 -0.2613 0.0831 0.033 Uiso 1 1 calc R . .
C44 C 0.41232(16) -0.40560(15) 0.03727(12) 0.0332(5) Uani 1 1 d . . .
H44A H 0.4821 -0.3846 0.0182 0.050 Uiso 1 1 calc R . .
H44B H 0.4005 -0.4509 0.0106 0.050 Uiso 1 1 calc R . .
H44C H 0.4115 -0.4395 0.0834 0.050 Uiso 1 1 calc R . .
C45 C 0.29836(14) -0.04156(13) -0.04271(9) 0.0202(3) Uani 1 1 d . . .
C46 C 0.41733(15) -0.05404(15) -0.07860(11) 0.0288(4) Uani 1 1 d . . .
H46A H 0.4631 -0.0803 -0.0455 0.043 Uiso 1 1 calc R . .
H46B H 0.4344 0.0104 -0.1028 0.043 Uiso 1 1 calc R . .
H46C H 0.4301 -0.1002 -0.1103 0.043 Uiso 1 1 calc R . .
C47 C 0.28438(16) 0.03360(15) 0.00408(10) 0.0265(4) Uani 1 1 d . . .
H47A H 0.3339 0.0092 0.0351 0.040 Uiso 1 1 calc R . .
H47B H 0.2103 0.0424 0.0295 0.040 Uiso 1 1 calc R . .
H47C H 0.3000 0.0972 -0.0224 0.040 Uiso 1 1 calc R . .
C48 C 0.23272(15) 0.00282(14) -0.09753(9) 0.0241(4) Uani 1 1 d . . .
H48A H 0.1582 0.0262 -0.0768 0.036 Uiso 1 1 calc R . .
H48B H 0.2345 -0.0480 -0.1241 0.036 Uiso 1 1 calc R . .
H48C H 0.2636 0.0586 -0.1267 0.036 Uiso 1 1 calc R . .
C49 C 0.02613(14) 0.19363(13) 0.15686(9) 0.0188(3) Uani 1 1 d . . .
C50 C 0.13561(15) 0.14927(13) 0.15633(9) 0.0215(4) Uani 1 1 d . . .
C51 C 0.21513(16) 0.19916(15) 0.11454(11) 0.0270(4) Uani 1 1 d . . .
H51A H 0.2882 0.1697 0.1138 0.032 Uiso 1 1 calc R . .
C52 C 0.19295(16) 0.28964(15) 0.07402(11) 0.0282(4) Uani 1 1 d . . .
C53 C 0.08628(16) 0.33439(14) 0.07855(10) 0.0244(4) Uani 1 1 d . . .
H53A H 0.0703 0.3984 0.0532 0.029 Uiso 1 1 calc R . .
C54 C 0.00070(14) 0.28957(13) 0.11885(9) 0.0196(3) Uani 1 1 d . . .
C55 C 0.16913(16) 0.05129(14) 0.20213(10) 0.0251(4) Uani 1 1 d . . .
C56 C 0.29152(18) 0.02168(17) 0.19466(12) 0.0345(5) Uani 1 1 d . . .
H56A H 0.3083 -0.0396 0.2257 0.052 Uiso 1 1 calc R . .
H56B H 0.3208 0.0747 0.2049 0.052 Uiso 1 1 calc R . .
H56C H 0.3236 0.0111 0.1487 0.052 Uiso 1 1 calc R . .
C57 C 0.1247(2) 0.06355(17) 0.27568(11) 0.0348(5) Uani 1 1 d . . .
H57A H 0.1470 0.0018 0.3048 0.052 Uiso 1 1 calc R . .
H57B H 0.0461 0.0790 0.2836 0.052 Uiso 1 1 calc R . .
H57C H 0.1528 0.1176 0.2854 0.052 Uiso 1 1 calc R . .
C58 C 0.12858(17) -0.03561(14) 0.18708(10) 0.0265(4) Uani 1 1 d . . .
H58A H 0.1524 -0.0966 0.2164 0.040 Uiso 1 1 calc R . .
H58B H 0.1575 -0.0434 0.1403 0.040 Uiso 1 1 calc R . .
H58C H 0.0499 -0.0223 0.1950 0.040 Uiso 1 1 calc R . .
C59 C 0.28140(19) 0.33761(19) 0.02614(14) 0.0431(6) Uani 1 1 d . . .
H59A H 0.3513 0.2997 0.0335 0.065 Uiso 1 1 calc R . .
H59B H 0.2752 0.4056 0.0338 0.065 Uiso 1 1 calc R . .
H59C H 0.2752 0.3388 -0.0200 0.065 Uiso 1 1 calc R . .
C60 C -0.11495(15) 0.34696(13) 0.12252(9) 0.0214(3) Uani 1 1 d . . .
C61 C -0.12062(17) 0.44630(15) 0.07360(11) 0.0299(4) Uani 1 1 d . . .
H61A H -0.0918 0.4337 0.0277 0.045 Uiso 1 1 calc R . .
H61B H -0.0782 0.4886 0.0846 0.045 Uiso 1 1 calc R . .
H61C H -0.1956 0.4796 0.0774 0.045 Uiso 1 1 calc R . .
C62 C -0.15799(17) 0.37251(15) 0.19342(10) 0.0278(4) Uani 1 1 d . . .
H62A H -0.1578 0.3113 0.2262 0.042 Uiso 1 1 calc R . .
H62B H -0.2315 0.4093 0.1965 0.042 Uiso 1 1 calc R . .
H62C H -0.1120 0.4132 0.2027 0.042 Uiso 1 1 calc R . .
C63 C -0.18892(15) 0.28912(14) 0.10381(10) 0.0231(4) Uani 1 1 d . . .
H63A H -0.1900 0.2253 0.1338 0.035 Uiso 1 1 calc R . .
H63B H -0.1621 0.2778 0.0575 0.035 Uiso 1 1 calc R . .
H63C H -0.2619 0.3274 0.1082 0.035 Uiso 1 1 calc R . .
C64 C -0.30164(18) 0.15588(17) 0.24862(11) 0.0344(5) Uani 1 1 d . . .
H64A H -0.3061 0.1291 0.2097 0.052 Uiso 1 1 calc R . .
H64B H -0.3183 0.2284 0.2395 0.052 Uiso 1 1 calc R . .
H64C H -0.3533 0.1308 0.2876 0.052 Uiso 1 1 calc R . .
C65 C -0.1354(2) 0.18400(18) 0.33716(11) 0.0403(5) Uani 1 1 d . . .
H65A H -0.2005 0.2320 0.3489 0.060 Uiso 1 1 calc R . .
H65B H -0.0738 0.2187 0.3199 0.060 Uiso 1 1 calc R . .
H65C H -0.1229 0.1356 0.3770 0.060 Uiso 1 1 calc R . .
C66 C -0.1321(2) -0.03293(17) 0.29437(13) 0.0435(6) Uani 1 1 d . . .
H66A H -0.1428 -0.0636 0.2587 0.065 Uiso 1 1 calc R . .
H66B H -0.1841 -0.0503 0.3355 0.065 Uiso 1 1 calc R . .
H66C H -0.0590 -0.0571 0.3023 0.065 Uiso 1 1 calc R . .

loop_
_atom_site_aniso_label
_atom_site_aniso_U_11
_atom_site_aniso_U_22
_atom_site_aniso_U_33
_atom_site_aniso_U_23
_atom_site_aniso_U_13
_atom_site_aniso_U_12
Sm1 0.01983(5) 0.01818(4) 0.01681(4) -0.00245(3) -0.00198(3) -0.00444(3)
Al1 0.0215(3) 0.0232(3) 0.0192(3) -0.0048(2) 0.0001(2) -0.0043(2)
O1 0.0179(6) 0.0183(6) 0.0186(6) -0.0049(5) -0.0008(5) -0.0050(5)
C1 0.0195(8) 0.0204(8) 0.0198(8) -0.0041(7) -0.0018(7) -0.0060(7)
C1S 0.069(2) 0.0510(17) 0.0620(19) -0.0289(15) -0.0176(16) -0.0127(15)
O2 0.0180(6) 0.0193(6) 0.0186(6) -0.0048(5) -0.0006(5) -0.0032(5)
C2 0.0203(8) 0.0249(9) 0.0247(9) -0.0070(7) 0.0008(7) -0.0063(7)
Sm2 0.01888(4) 0.01711(4) 0.01667(4) -0.00597(3) -0.00254(3) -0.00124(3)
Al2 0.0352(3) 0.0237(3) 0.0194(3) -0.0061(2) 0.0040(2) -0.0047(2)
C2S 0.085(2) 0.0543(18) 0.0546(18) -0.0077(14) -0.0432(18) -0.0122(16)
C3 0.0215(9) 0.0377(12) 0.0384(12) -0.0124(9) 0.0037(8) -0.0119(8)
O3 0.0142(5) 0.0154(6) 0.0187(6) -0.0040(5) -0.0017(4) 0.0006(4)
C3S 0.080(3) 0.095(3) 0.066(2) 0.001(2) -0.028(2) -0.035(2)
C4 0.0312(11) 0.0376(12) 0.0403(12) -0.0133(10) 0.0035(9) -0.0191(9)
O4 0.0209(6) 0.0184(6) 0.0186(6) -0.0046(5) -0.0014(5) -0.0039(5)
C4S 0.073(2) 0.079(2) 0.073(2) -0.024(2) -0.0159(19) -0.028(2)
C5 0.0338(11) 0.0293(10) 0.0322(11) -0.0140(9) 0.0017(9) -0.0134(9)
C5S 0.075(2) 0.0521(18) 0.071(2) -0.0224(17) -0.0161(18) 0.0019(16)
C6 0.0246(9) 0.0217(9) 0.0216(9) -0.0069(7) -0.0007(7) -0.0071(7)
C6S 0.085(2) 0.0365(15) 0.069(2) -0.0185(14) -0.0205(18) 0.0029(15)
C7 0.0201(9) 0.0260(9) 0.0302(10) -0.0106(8) 0.0032(7) -0.0045(7)
C7S 0.074(2) 0.081(2) 0.079(2) -0.042(2) 0.0052(19) -0.024(2)
C8 0.0276(10) 0.0287(10) 0.0371(12) -0.0090(9) -0.0087(9) 0.0015(8)
C9 0.0273(11) 0.0466(14) 0.0538(15) -0.0252(12) 0.0148(10) -0.0104(10)
C10 0.0305(10) 0.0234(9) 0.0231(9) -0.0085(7) 0.0011(8) -0.0031(8)
C11 0.0398(14) 0.0515(16) 0.0672(18) -0.0234(14) 0.0051(13) -0.0277(12)
C12 0.0277(9) 0.0182(8) 0.0188(8) -0.0059(7) 0.0013(7) -0.0048(7)
C13 0.0252(9) 0.0242(9) 0.0209(9) -0.0056(7) 0.0000(7) -0.0008(7)
C14 0.0283(10) 0.0232(9) 0.0201(9) -0.0066(7) -0.0005(7) -0.0039(7)
C15 0.0387(11) 0.0203(9) 0.0285(10) -0.0096(8) 0.0009(9) -0.0023(8)
C16 0.0194(8) 0.0183(8) 0.0166(8) -0.0014(6) -0.0021(6) -0.0013(6)
C17 0.0243(9) 0.0197(8) 0.0181(8) -0.0017(6) -0.0027(7) -0.0054(7)
C18 0.0326(10) 0.0200(9) 0.0213(9) -0.0038(7) -0.0029(8) -0.0029(7)
C19 0.0276(10) 0.0251(9) 0.0221(9) -0.0039(7) 0.0003(7) 0.0016(8)
C20 0.0202(9) 0.0272(10) 0.0253(9) -0.0013(8) 0.0002(7) -0.0022(7)
C21 0.0191(8) 0.0203(8) 0.0200(8) -0.0013(7) -0.0026(7) -0.0026(6)
C22 0.0268(9) 0.0207(9) 0.0214(9) -0.0028(7) -0.0014(7) -0.0095(7)
C23 0.0402(12) 0.0268(10) 0.0330(11) -0.0095(8) -0.0025(9) -0.0148(9)
C24 0.0248(9) 0.0282(10) 0.0239(9) -0.0022(7) -0.0036(7) -0.0105(8)
C25 0.0320(10) 0.0263(10) 0.0235(9) 0.0001(7) -0.0016(8) -0.0110(8)
C26 0.0364(12) 0.0378(12) 0.0361(12) -0.0147(10) 0.0048(10) 0.0029(10)
C27 0.0172(8) 0.0255(9) 0.0275(9) -0.0044(7) -0.0047(7) -0.0042(7)
C28 0.0197(9) 0.0425(12) 0.0389(12) -0.0085(10) -0.0039(8) -0.0094(9)
C29 0.0251(9) 0.0276(10) 0.0292(10) -0.0063(8) -0.0093(8) -0.0020(8)
C30 0.0254(9) 0.0237(9) 0.0291(10) -0.0022(7) -0.0072(8) -0.0093(7)
C31 0.0244(10) 0.0393(12) 0.0264(10) -0.0077(9) 0.0038(8) -0.0078(8)
C32 0.0288(10) 0.0271(10) 0.0321(11) -0.0091(8) 0.0002(8) -0.0018(8)
C33 0.0417(12) 0.0289(10) 0.0251(10) -0.0022(8) -0.0070(9) -0.0087(9)
C34 0.0161(7) 0.0162(7) 0.0154(7) -0.0047(6) -0.0047(6) 0.0003(6)
C35 0.0166(8) 0.0180(8) 0.0164(8) -0.0041(6) -0.0027(6) -0.0032(6)
C36 0.0213(8) 0.0174(8) 0.0218(8) -0.0016(7) -0.0049(7) -0.0027(6)
C37 0.0187(8) 0.0201(8) 0.0259(9) -0.0041(7) -0.0050(7) 0.0012(7)
C38 0.0151(8) 0.0222(9) 0.0247(9) -0.0051(7) -0.0010(7) -0.0021(6)
C39 0.0174(8) 0.0182(8) 0.0184(8) -0.0045(6) -0.0030(6) -0.0031(6)
C40 0.0180(8) 0.0173(8) 0.0192(8) -0.0034(6) -0.0018(6) -0.0044(6)
C41 0.0236(9) 0.0203(9) 0.0323(10) -0.0002(8) -0.0015(8) -0.0057(7)
C42 0.0225(9) 0.0236(9) 0.0193(8) -0.0039(7) -0.0011(7) -0.0048(7)
C43 0.0179(8) 0.0268(9) 0.0227(9) -0.0062(7) -0.0019(7) -0.0053(7)
C44 0.0228(10) 0.0225(10) 0.0467(13) -0.0029(9) -0.0011(9) 0.0032(8)
C45 0.0192(8) 0.0175(8) 0.0217(8) -0.0024(7) -0.0002(7) -0.0038(6)
C46 0.0193(9) 0.0254(10) 0.0358(11) -0.0025(8) 0.0042(8) -0.0044(7)
C47 0.0264(9) 0.0241(9) 0.0300(10) -0.0070(8) -0.0012(8) -0.0094(8)
C48 0.0245(9) 0.0228(9) 0.0214(9) -0.0010(7) 0.0000(7) -0.0041(7)
C49 0.0224(8) 0.0172(8) 0.0186(8) -0.0067(6) -0.0042(7) -0.0035(6)
C50 0.0240(9) 0.0188(8) 0.0248(9) -0.0075(7) -0.0091(7) -0.0016(7)
C51 0.0203(9) 0.0248(9) 0.0391(11) -0.0113(8) -0.0083(8) -0.0027(7)
C52 0.0254(9) 0.0256(10) 0.0364(11) -0.0067(8) -0.0047(8) -0.0108(8)
C53 0.0276(9) 0.0190(8) 0.0283(10) -0.0033(7) -0.0065(8) -0.0073(7)
C54 0.0220(8) 0.0177(8) 0.0210(8) -0.0056(6) -0.0062(7) -0.0032(6)
C55 0.0276(9) 0.0226(9) 0.0278(10) -0.0070(7) -0.0133(8) 0.0014(7)
C56 0.0311(11) 0.0331(11) 0.0427(13) -0.0105(10) -0.0198(10) 0.0052(9)
C57 0.0449(13) 0.0328(11) 0.0288(11) -0.0085(9) -0.0186(10) 0.0046(9)
C58 0.0337(10) 0.0183(9) 0.0272(10) -0.0037(7) -0.0097(8) 0.0001(7)
C59 0.0288(11) 0.0399(13) 0.0578(16) 0.0019(11) -0.0037(11) -0.0150(10)
C60 0.0227(9) 0.0174(8) 0.0237(9) -0.0044(7) -0.0052(7) -0.0004(7)
C61 0.0324(11) 0.0205(9) 0.0348(11) -0.0012(8) -0.0097(9) 0.0005(8)
C62 0.0310(10) 0.0227(9) 0.0288(10) -0.0117(8) -0.0048(8) 0.0030(8)
C63 0.0203(8) 0.0252(9) 0.0234(9) -0.0058(7) -0.0047(7) -0.0009(7)
C64 0.0320(11) 0.0388(12) 0.0295(11) -0.0125(9) 0.0097(9) -0.0105(9)
C65 0.0541(15) 0.0399(13) 0.0248(11) -0.0137(9) -0.0049(10) 0.0011(11)
C66 0.0512(15) 0.0286(11) 0.0379(13) -0.0008(9) 0.0123(11) -0.0071(10)

loop_
_atom_type_symbol
_atom_type_description
_atom_type_scat_dispersion_real
_atom_type_scat_dispersion_imag
_atom_type_scat_source
C C 0.0033 0.0016 'International Tables Vol C Tables 4.2.6.8 and 6.1.1.4'
H H 0.0000 0.0000 'International Tables Vol C Tables 4.2.6.8 and 6.1.1.4'
Al Al 0.0645 0.0514 'International Tables Vol C Tables 4.2.6.8 and 6.1.1.4'
O O 0.0106 0.0060 'International Tables Vol C Tables 4.2.6.8 and 6.1.1.4'
Sm Sm -0.1638 3.4418 'International Tables Vol C Tables 4.2.6.8 and 6.1.1.4'

loop_
_geom_angle_atom_site_label_1
_geom_angle_atom_site_label_2
_geom_angle_atom_site_label_3
_geom_angle
_geom_angle_site_symmetry_1
_geom_angle_site_symmetry_3
_geom_angle_publ_flag
O1 Sm1 O1 69.64(5) 2_666 . ?
O1 Sm1 O2 141.17(4) 2_666 . ?
O1 Sm1 O2 147.33(4) . . ?
O1 Sm1 C16 134.68(5) 2_666 . ?
O1 Sm1 C16 146.09(5) . . ?
O2 Sm1 C16 28.72(4) . . ?
O1 Sm1 Sm1 35.42(3) 2_666 2_666 ?
O1 Sm1 Sm1 34.22(3) . 2_666 ?
O2 Sm1 Sm1 171.01(3) . 2_666 ?
C16 Sm1 Sm1 159.20(4) . 2_666 ?
O2 Al1 C32 105.74(8) . . ?
O2 Al1 C31 109.81(8) . . ?
C32 Al1 C31 106.36(9) . . ?
O2 Al1 C33 110.24(8) . . ?
C32 Al1 C33 114.85(10) . . ?
C31 Al1 C33 109.66(10) . . ?
C1 O1 Sm1 140.33(11) . 2_666 ?
C1 O1 Sm1 109.07(10) . . ?
Sm1 O1 Sm1 110.36(5) 2_666 . ?
O1 C1 C6 120.10(16) . . ?
O1 C1 C2 119.90(16) . . ?
C6 C1 C2 119.97(16) . . ?
C6S C1S C2S 117.8(3) . . ?
C6S C1S C7S 121.9(3) . . ?
C2S C1S C7S 120.2(3) . . ?
C16 O2 Al1 140.41(11) . . ?
C16 O2 Sm1 85.66(9) . . ?
Al1 O2 Sm1 133.93(6) . . ?
C3 C2 C1 118.06(18) . . ?
C3 C2 C7 119.16(17) . . ?
C1 C2 C7 122.78(16) . . ?
O3 Sm2 O3 70.35(5) . 2 ?
O3 Sm2 O4 137.10(4) . . ?
O3 Sm2 O4 148.89(4) 2 . ?
O3 Sm2 C49 134.80(5) . . ?
O3 Sm2 C49 147.96(5) 2 . ?
O4 Sm2 C49 28.89(4) . . ?
O3 Sm2 Sm2 35.84(3) . 2 ?
O3 Sm2 Sm2 34.51(3) 2 2 ?
O4 Sm2 Sm2 166.65(3) . 2 ?
C49 Sm2 Sm2 161.97(4) . 2 ?
O4 Al2 C66 106.42(8) . . ?
O4 Al2 C64 109.22(8) . . ?
C66 Al2 C64 106.79(11) . . ?
O4 Al2 C65 111.17(9) . . ?
C66 Al2 C65 112.73(11) . . ?
C64 Al2 C65 110.32(10) . . ?
C3S C2S C1S 121.6(3) . . ?
C3S C2S H2SA 119.2 . . ?
C1S C2S H2SA 119.2 . . ?
C4 C3 C2 122.98(19) . . ?
C4 C3 H3A 118.5 . . ?
C2 C3 H3A 118.5 . . ?
C34 O3 Sm2 146.02(10) . . ?
C34 O3 Sm2 104.11(9) . 2 ?
Sm2 O3 Sm2 109.65(5) . 2 ?
C2S C3S C4S 120.8(4) . . ?
C2S C3S H3SA 119.6 . . ?
C4S C3S H3SA 119.6 . . ?
C3 C4 C5 117.91(19) . . ?
C3 C4 C11 121.0(2) . . ?
C5 C4 C11 121.1(2) . . ?
C49 O4 Al2 143.61(11) . . ?
C49 O4 Sm2 84.45(9) . . ?
Al2 O4 Sm2 131.92(6) . . ?
C5S C4S C3S 119.3(4) . . ?
C5S C4S H4SA 120.4 . . ?
C3S C4S H4SA 120.4 . . ?
C4 C5 C6 123.06(19) . . ?
C4 C5 H5A 118.5 . . ?
C6 C5 H5A 118.5 . . ?
C4S C5S C6S 119.5(3) . . ?
C4S C5S H5SA 120.3 . . ?
C6S C5S H5SA 120.3 . . ?
C5 C6 C1 117.89(17) . . ?
C5 C6 C12 118.92(17) . . ?
C1 C6 C12 123.18(16) . . ?
C1S C6S C5S 120.9(3) . . ?
C1S C6S H6SA 119.6 . . ?
C5S C6S H6SA 119.6 . . ?
C8 C7 C9 106.87(18) . . ?
C8 C7 C10 109.39(16) . . ?
C9 C7 C10 105.18(18) . . ?
C8 C7 C2 110.52(17) . . ?
C9 C7 C2 112.29(16) . . ?
C10 C7 C2 112.32(16) . . ?
C1S C7S H7SA 109.5 . . ?
C1S C7S H7SB 109.5 . . ?
H7SA C7S H7SB 109.5 . . ?
C1S C7S H7SC 109.5 . . ?
H7SA C7S H7SC 109.5 . . ?
H7SB C7S H7SC 109.5 . . ?
C7 C8 H8A 109.5 . . ?
C7 C8 H8B 109.5 . . ?
H8A C8 H8B 109.5 . . ?
C7 C8 H8C 109.5 . . ?
H8A C8 H8C 109.5 . . ?
H8B C8 H8C 109.5 . . ?
C7 C9 H9A 109.5 . . ?
C7 C9 H9B 109.5 . . ?
H9A C9 H9B 109.5 . . ?
C7 C9 H9C 109.5 . . ?
H9A C9 H9C 109.5 . . ?
H9B C9 H9C 109.5 . . ?
C7 C10 H10A 109.5 . . ?
C7 C10 H10B 109.5 . . ?
H10A C10 H10B 109.5 . . ?
C7 C10 H10C 109.5 . . ?
H10A C10 H10C 109.5 . . ?
H10B C10 H10C 109.5 . . ?
C4 C11 H11A 109.5 . . ?
C4 C11 H11B 109.5 . . ?
H11A C11 H11B 109.5 . . ?
C4 C11 H11C 109.5 . . ?
H11A C11 H11C 109.5 . . ?
H11B C11 H11C 109.5 . . ?
C15 C12 C14 106.91(15) . . ?
C15 C12 C13 105.80(16) . . ?
C14 C12 C13 109.20(15) . . ?
C15 C12 C6 111.64(16) . . ?
C14 C12 C6 110.58(16) . . ?
C13 C12 C6 112.46(15) . . ?
C12 C13 H13A 109.5 . . ?
C12 C13 H13B 109.5 . . ?
H13A C13 H13B 109.5 . . ?
C12 C13 H13C 109.5 . . ?
H13A C13 H13C 109.5 . . ?
H13B C13 H13C 109.5 . . ?
C12 C14 H14A 109.5 . . ?
C12 C14 H14B 109.5 . . ?
H14A C14 H14B 109.5 . . ?
C12 C14 H14C 109.5 . . ?
H14A C14 H14C 109.5 . . ?
H14B C14 H14C 109.5 . . ?
C12 C15 H15A 109.5 . . ?
C12 C15 H15B 109.5 . . ?
H15A C15 H15B 109.5 . . ?
C12 C15 H15C 109.5 . . ?
H15A C15 H15C 109.5 . . ?
H15B C15 H15C 109.5 . . ?
O2 C16 C17 119.85(16) . . ?
O2 C16 C21 119.73(16) . . ?
C17 C16 C21 120.08(16) . . ?
O2 C16 Sm1 65.62(8) . . ?
C17 C16 Sm1 99.48(11) . . ?
C21 C16 Sm1 98.77(11) . . ?
C18 C17 C16 117.62(17) . . ?
C18 C17 C22 118.71(17) . . ?
C16 C17 C22 123.64(16) . . ?
C19 C18 C17 123.33(18) . . ?
C19 C18 H18A 118.3 . . ?
C17 C18 H18A 118.3 . . ?
C18 C19 C20 117.89(18) . . ?
C18 C19 C26 121.1(2) . . ?
C20 C19 C26 121.05(19) . . ?
C19 C20 C21 122.97(18) . . ?
C19 C20 H20A 118.5 . . ?
C21 C20 H20A 118.5 . . ?
C20 C21 C16 118.02(17) . . ?
C20 C21 C27 118.78(16) . . ?
C16 C21 C27 123.19(16) . . ?
C25 C22 C23 106.50(16) . . ?
C25 C22 C24 110.10(16) . . ?
C23 C22 C24 106.11(17) . . ?
C25 C22 C17 109.06(16) . . ?
C23 C22 C17 111.88(16) . . ?
C24 C22 C17 112.96(15) . . ?
C22 C23 H23A 109.5 . . ?
C22 C23 H23B 109.5 . . ?
H23A C23 H23B 109.5 . . ?
C22 C23 H23C 109.5 . . ?
H23A C23 H23C 109.5 . . ?
H23B C23 H23C 109.5 . . ?
C22 C24 H24A 109.5 . . ?
C22 C24 H24B 109.5 . . ?
H24A C24 H24B 109.5 . . ?
C22 C24 H24C 109.5 . . ?
H24A C24 H24C 109.5 . . ?
H24B C24 H24C 109.5 . . ?
C22 C25 H25A 109.5 . . ?
C22 C25 H25B 109.5 . . ?
H25A C25 H25B 109.5 . . ?
C22 C25 H25C 109.5 . . ?
H25A C25 H25C 109.5 . . ?
H25B C25 H25C 109.5 . . ?
C19 C26 H26A 109.5 . . ?
C19 C26 H26B 109.5 . . ?
H26A C26 H26B 109.5 . . ?
C19 C26 H26C 109.5 . . ?
H26A C26 H26C 109.5 . . ?
H26B C26 H26C 109.5 . . ?
C29 C27 C30 110.07(16) . . ?
C29 C27 C28 106.38(16) . . ?
C30 C27 C28 106.18(16) . . ?
C29 C27 C21 110.17(15) . . ?
C30 C27 C21 111.45(15) . . ?
C28 C27 C21 112.40(16) . . ?
C27 C28 H28A 109.5 . . ?
C27 C28 H28B 109.5 . . ?
H28A C28 H28B 109.5 . . ?
C27 C28 H28C 109.5 . . ?
H28A C28 H28C 109.5 . . ?
H28B C28 H28C 109.5 . . ?
C27 C29 H29A 109.5 . . ?
C27 C29 H29B 109.5 . . ?
H29A C29 H29B 109.5 . . ?
C27 C29 H29C 109.5 . . ?
H29A C29 H29C 109.5 . . ?
H29B C29 H29C 109.5 . . ?
C27 C30 H30A 109.5 . . ?
C27 C30 H30B 109.5 . . ?
H30A C30 H30B 109.5 . . ?
C27 C30 H30C 109.5 . . ?
H30A C30 H30C 109.5 . . ?
H30B C30 H30C 109.5 . . ?
Al1 C31 H31A 109.5 . . ?
Al1 C31 H31B 109.5 . . ?
H31A C31 H31B 109.5 . . ?
Al1 C31 H31C 109.5 . . ?
H31A C31 H31C 109.5 . . ?
H31B C31 H31C 109.5 . . ?
Al1 C32 H32A 109.5 . . ?
Al1 C32 H32B 109.5 . . ?
H32A C32 H32B 109.5 . . ?
Al1 C32 H32C 109.5 . . ?
H32A C32 H32C 109.5 . . ?
H32B C32 H32C 109.5 . . ?
Al1 C33 H33A 109.5 . . ?
Al1 C33 H33B 109.5 . . ?
H33A C33 H33B 109.5 . . ?
Al1 C33 H33C 109.5 . . ?
H33A C33 H33C 109.5 . . ?
H33B C33 H33C 109.5 . . ?
O3 C34 C39 119.94(15) . . ?
O3 C34 C35 120.22(15) . . ?
C39 C34 C35 119.79(15) . . ?
C36 C35 C34 118.02(15) . . ?
C36 C35 C40 118.41(15) . . ?
C34 C35 C40 123.53(15) . . ?
C37 C36 C35 123.22(17) . . ?
C37 C36 H36A 118.4 . . ?
C35 C36 H36A 118.4 . . ?
C36 C37 C38 117.92(17) . . ?
C36 C37 C44 121.16(17) . . ?
C38 C37 C44 120.91(17) . . ?
C37 C38 C39 122.81(16) . . ?
C37 C38 H38A 118.6 . . ?
C39 C38 H38A 118.6 . . ?
C38 C39 C34 118.24(16) . . ?
C38 C39 C45 118.48(15) . . ?
C34 C39 C45 123.27(15) . . ?
C42 C40 C35 111.70(14) . . ?
C42 C40 C41 105.85(15) . . ?
C35 C40 C41 112.63(15) . . ?
C42 C40 C43 109.25(15) . . ?
C35 C40 C43 110.85(14) . . ?
C41 C40 C43 106.29(15) . . ?
C40 C41 H41A 109.5 . . ?
C40 C41 H41B 109.5 . . ?
H41A C41 H41B 109.5 . . ?
C40 C41 H41C 109.5 . . ?
H41A C41 H41C 109.5 . . ?
H41B C41 H41C 109.5 . . ?
C40 C42 H42A 109.5 . . ?
C40 C42 H42B 109.5 . . ?
H42A C42 H42B 109.5 . . ?
C40 C42 H42C 109.5 . . ?
H42A C42 H42C 109.5 . . ?
H42B C42 H42C 109.5 . . ?
C40 C43 H43A 109.5 . . ?
C40 C43 H43B 109.5 . . ?
H43A C43 H43B 109.5 . . ?
C40 C43 H43C 109.5 . . ?
H43A C43 H43C 109.5 . . ?
H43B C43 H43C 109.5 . . ?
C37 C44 H44A 109.5 . . ?
C37 C44 H44B 109.5 . . ?
H44A C44 H44B 109.5 . . ?
C37 C44 H44C 109.5 . . ?
H44A C44 H44C 109.5 . . ?
H44B C44 H44C 109.5 . . ?
C47 C45 C48 109.52(15) . . ?
C47 C45 C46 106.17(15) . . ?
C48 C45 C46 106.14(15) . . ?
C47 C45 C39 110.33(15) . . ?
C48 C45 C39 112.00(15) . . ?
C46 C45 C39 112.43(15) . . ?
C45 C46 H46A 109.5 . . ?
C45 C46 H46B 109.5 . . ?
H46A C46 H46B 109.5 . . ?
C45 C46 H46C 109.5 . . ?
H46A C46 H46C 109.5 . . ?
H46B C46 H46C 109.5 . . ?
C45 C47 H47A 109.5 . . ?
C45 C47 H47B 109.5 . . ?
H47A C47 H47B 109.5 . . ?
C45 C47 H47C 109.5 . . ?
H47A C47 H47C 109.5 . . ?
H47B C47 H47C 109.5 . . ?
C45 C48 H48A 109.5 . . ?
C45 C48 H48B 109.5 . . ?
H48A C48 H48B 109.5 . . ?
C45 C48 H48C 109.5 . . ?
H48A C48 H48C 109.5 . . ?
H48B C48 H48C 109.5 . . ?
O4 C49 C50 119.73(16) . . ?
O4 C49 C54 119.90(16) . . ?
C50 C49 C54 119.97(16) . . ?
O4 C49 Sm2 66.66(8) . . ?
C50 C49 Sm2 97.31(11) . . ?
C54 C49 Sm2 99.53(11) . . ?
C51 C50 C49 118.07(17) . . ?
C51 C50 C55 119.07(17) . . ?
C49 C50 C55 122.80(17) . . ?
C52 C51 C50 123.26(18) . . ?
C52 C51 H51A 118.4 . . ?
C50 C51 H51A 118.4 . . ?
C51 C52 C53 117.64(18) . . ?
C51 C52 C59 121.39(19) . . ?
C53 C52 C59 120.97(19) . . ?
C52 C53 C54 123.07(18) . . ?
C52 C53 H53A 118.5 . . ?
C54 C53 H53A 118.5 . . ?
C53 C54 C49 117.75(17) . . ?
C53 C54 C60 119.15(16) . . ?
C49 C54 C60 123.05(16) . . ?
C58 C55 C56 106.67(16) . . ?
C58 C55 C57 109.79(18) . . ?
C56 C55 C57 106.31(17) . . ?
C58 C55 C50 111.73(15) . . ?
C56 C55 C50 112.82(17) . . ?
C57 C55 C50 109.35(16) . . ?
C55 C56 H56A 109.5 . . ?
C55 C56 H56B 109.5 . . ?
H56A C56 H56B 109.5 . . ?
C55 C56 H56C 109.5 . . ?
H56A C56 H56C 109.5 . . ?
H56B C56 H56C 109.5 . . ?
C55 C57 H57A 109.5 . . ?
C55 C57 H57B 109.5 . . ?
H57A C57 H57B 109.5 . . ?
C55 C57 H57C 109.5 . . ?
H57A C57 H57C 109.5 . . ?
H57B C57 H57C 109.5 . . ?
C55 C58 H58A 109.5 . . ?
C55 C58 H58B 109.5 . . ?
H58A C58 H58B 109.5 . . ?
C55 C58 H58C 109.5 . . ?
H58A C58 H58C 109.5 . . ?
H58B C58 H58C 109.5 . . ?
C52 C59 H59A 109.5 . . ?
C52 C59 H59B 109.5 . . ?
H59A C59 H59B 109.5 . . ?
C52 C59 H59C 109.5 . . ?
H59A C59 H59C 109.5 . . ?
H59B C59 H59C 109.5 . . ?
C63 C60 C62 111.38(16) . . ?
C63 C60 C54 112.34(15) . . ?
C62 C60 C54 108.49(15) . . ?
C63 C60 C61 105.37(16) . . ?
C62 C60 C61 106.63(16) . . ?
C54 C60 C61 112.50(16) . . ?
C60 C61 H61A 109.5 . . ?
C60 C61 H61B 109.5 . . ?
H61A C61 H61B 109.5 . . ?
C60 C61 H61C 109.5 . . ?
H61A C61 H61C 109.5 . . ?
H61B C61 H61C 109.5 . . ?
C60 C62 H62A 109.5 . . ?
C60 C62 H62B 109.5 . . ?
H62A C62 H62B 109.5 . . ?
C60 C62 H62C 109.5 . . ?
H62A C62 H62C 109.5 . . ?
H62B C62 H62C 109.5 . . ?
C60 C63 H63A 109.5 . . ?
C60 C63 H63B 109.5 . . ?
H63A C63 H63B 109.5 . . ?
C60 C63 H63C 109.5 . . ?
H63A C63 H63C 109.5 . . ?
H63B C63 H63C 109.5 . . ?
Al2 C64 H64A 109.5 . . ?
Al2 C64 H64B 109.5 . . ?
H64A C64 H64B 109.5 . . ?
Al2 C64 H64C 109.5 . . ?
H64A C64 H64C 109.5 . . ?
H64B C64 H64C 109.5 . . ?
Al2 C65 H65A 109.5 . . ?
Al2 C65 H65B 109.5 . . ?
H65A C65 H65B 109.5 . . ?
Al2 C65 H65C 109.5 . . ?
H65A C65 H65C 109.5 . . ?
H65B C65 H65C 109.5 . . ?
Al2 C66 H66A 109.5 . . ?
Al2 C66 H66B 109.5 . . ?
H66A C66 H66B 109.5 . . ?
Al2 C66 H66C 109.5 . . ?
H66A C66 H66C 109.5 . . ?
H66B C66 H66C 109.5 . . ?

loop_
_geom_bond_atom_site_label_1
_geom_bond_atom_site_label_2
_geom_bond_distance
_geom_bond_site_symmetry_2
_geom_bond_publ_flag
Sm1 O1 2.4017(12) 2_666 ?
Sm1 O1 2.4748(13) . ?
Sm1 O2 2.5953(12) . ?
Sm1 C16 2.8412(17) . ?
Sm1 Sm1 4.0036(2) 2_666 ?
Al1 O2 1.8682(13) . ?
Al1 C32 1.990(2) . ?
Al1 C31 1.992(2) . ?
Al1 C33 1.993(2) . ?
O1 C1 1.365(2) . ?
O1 Sm1 2.4018(12) 2_666 ?
C1 C6 1.422(3) . ?
C1 C2 1.426(2) . ?
C1S C6S 1.357(4) . ?
C1S C2S 1.400(4) . ?
C1S C7S 1.451(5) . ?
O2 C16 1.369(2) . ?
C2 C3 1.393(3) . ?
C2 C7 1.546(3) . ?
Sm2 O3 2.4005(12) . ?
Sm2 O3 2.4808(12) 2 ?
Sm2 O4 2.6084(12) . ?
Sm2 C49 2.8275(17) . ?
Sm2 Sm2 3.9904(2) 2 ?
Al2 O4 1.8658(14) . ?
Al2 C66 1.993(2) . ?
Al2 C64 1.995(2) . ?
Al2 C65 2.001(2) . ?
C2S C3S 1.348(5) . ?
C2S H2SA 0.9500 . ?
C3 C4 1.380(3) . ?
C3 H3A 0.9500 . ?
O3 C34 1.365(2) . ?
O3 Sm2 2.4809(12) 2 ?
C3S C4S 1.398(5) . ?
C3S H3SA 0.9500 . ?
C4 C5 1.385(3) . ?
C4 C11 1.514(3) . ?
O4 C49 1.372(2) . ?
C4S C5S 1.350(5) . ?
C4S H4SA 0.9500 . ?
C5 C6 1.395(3) . ?
C5 H5A 0.9500 . ?
C5S C6S 1.439(5) . ?
C5S H5SA 0.9500 . ?
C6 C12 1.549(3) . ?
C6S H6SA 0.9500 . ?
C7 C8 1.535(3) . ?
C7 C9 1.539(3) . ?
C7 C10 1.539(3) . ?
C7S H7SA 0.9800 . ?
C7S H7SB 0.9800 . ?
C7S H7SC 0.9800 . ?
C8 H8A 0.9800 . ?
C8 H8B 0.9800 . ?
C8 H8C 0.9800 . ?
C9 H9A 0.9800 . ?
C9 H9B 0.9800 . ?
C9 H9C 0.9800 . ?
C10 H10A 0.9800 . ?
C10 H10B 0.9800 . ?
C10 H10C 0.9800 . ?
C11 H11A 0.9800 . ?
C11 H11B 0.9800 . ?
C11 H11C 0.9800 . ?
C12 C15 1.536(3) . ?
C12 C14 1.536(3) . ?
C12 C13 1.539(3) . ?
C13 H13A 0.9800 . ?
C13 H13B 0.9800 . ?
C13 H13C 0.9800 . ?
C14 H14A 0.9800 . ?
C14 H14B 0.9800 . ?
C14 H14C 0.9800 . ?
C15 H15A 0.9800 . ?
C15 H15B 0.9800 . ?
C15 H15C 0.9800 . ?
C16 C17 1.428(2) . ?
C16 C21 1.431(2) . ?
C17 C18 1.402(3) . ?
C17 C22 1.549(3) . ?
C18 C19 1.383(3) . ?
C18 H18A 0.9500 . ?
C19 C20 1.386(3) . ?
C19 C26 1.514(3) . ?
C20 C21 1.398(3) . ?
C20 H20A 0.9500 . ?
C21 C27 1.546(3) . ?
C22 C25 1.536(3) . ?
C22 C23 1.537(3) . ?
C22 C24 1.541(3) . ?
C23 H23A 0.9800 . ?
C23 H23B 0.9800 . ?
C23 H23C 0.9800 . ?
C24 H24A 0.9800 . ?
C24 H24B 0.9800 . ?
C24 H24C 0.9800 . ?
C25 H25A 0.9800 . ?
C25 H25B 0.9800 . ?
C25 H25C 0.9800 . ?
C26 H26A 0.9800 . ?
C26 H26B 0.9800 . ?
C26 H26C 0.9800 . ?
C27 C29 1.539(3) . ?
C27 C30 1.539(3) . ?
C27 C28 1.540(3) . ?
C28 H28A 0.9800 . ?
C28 H28B 0.9800 . ?
C28 H28C 0.9800 . ?
C29 H29A 0.9800 . ?
C29 H29B 0.9800 . ?
C29 H29C 0.9800 . ?
C30 H30A 0.9800 . ?
C30 H30B 0.9800 . ?
C30 H30C 0.9800 . ?
C31 H31A 0.9800 . ?
C31 H31B 0.9800 . ?
C31 H31C 0.9800 . ?
C32 H32A 0.9800 . ?
C32 H32B 0.9800 . ?
C32 H32C 0.9800 . ?
C33 H33A 0.9800 . ?
C33 H33B 0.9800 . ?
C33 H33C 0.9800 . ?
C34 C39 1.424(2) . ?
C34 C35 1.428(2) . ?
C35 C36 1.394(2) . ?
C35 C40 1.539(2) . ?
C36 C37 1.380(3) . ?
C36 H36A 0.9500 . ?
C37 C38 1.388(3) . ?
C37 C44 1.507(3) . ?
C38 C39 1.396(2) . ?
C38 H38A 0.9500 . ?
C39 C45 1.548(2) . ?
C40 C42 1.538(2) . ?
C40 C41 1.540(2) . ?
C40 C43 1.542(3) . ?
C41 H41A 0.9800 . ?
C41 H41B 0.9800 . ?
C41 H41C 0.9800 . ?
C42 H42A 0.9800 . ?
C42 H42B 0.9800 . ?
C42 H42C 0.9800 . ?
C43 H43A 0.9800 . ?
C43 H43B 0.9800 . ?
C43 H43C 0.9800 . ?
C44 H44A 0.9800 . ?
C44 H44B 0.9800 . ?
C44 H44C 0.9800 . ?
C45 C47 1.533(3) . ?
C45 C48 1.537(3) . ?
C45 C46 1.542(3) . ?
C46 H46A 0.9800 . ?
C46 H46B 0.9800 . ?
C46 H46C 0.9800 . ?
C47 H47A 0.9800 . ?
C47 H47B 0.9800 . ?
C47 H47C 0.9800 . ?
C48 H48A 0.9800 . ?
C48 H48B 0.9800 . ?
C48 H48C 0.9800 . ?
C49 C50 1.426(3) . ?
C49 C54 1.428(2) . ?
C50 C51 1.394(3) . ?
C50 C55 1.545(3) . ?
C51 C52 1.386(3) . ?
C51 H51A 0.9500 . ?
C52 C53 1.386(3) . ?
C52 C59 1.509(3) . ?
C53 C54 1.404(3) . ?
C53 H53A 0.9500 . ?
C54 C60 1.541(3) . ?
C55 C58 1.536(3) . ?
C55 C56 1.536(3) . ?
C55 C57 1.538(3) . ?
C56 H56A 0.9800 . ?
C56 H56B 0.9800 . ?
C56 H56C 0.9800 . ?
C57 H57A 0.9800 . ?
C57 H57B 0.9800 . ?
C57 H57C 0.9800 . ?
C58 H58A 0.9800 . ?
C58 H58B 0.9800 . ?
C58 H58C 0.9800 . ?
C59 H59A 0.9800 . ?
C59 H59B 0.9800 . ?
C59 H59C 0.9800 . ?
C60 C63 1.537(3) . ?
C60 C62 1.540(3) . ?
C60 C61 1.545(3) . ?
C61 H61A 0.9800 . ?
C61 H61B 0.9800 . ?
C61 H61C 0.9800 . ?
C62 H62A 0.9800 . ?
C62 H62B 0.9800 . ?
C62 H62C 0.9800 . ?
C63 H63A 0.9800 . ?
C63 H63B 0.9800 . ?
C63 H63C 0.9800 . ?
C64 H64A 0.9800 . ?
C64 H64B 0.9800 . ?
C64 H64C 0.9800 . ?
C65 H65A 0.9800 . ?
C65 H65B 0.9800 . ?
C65 H65C 0.9800 . ?
C66 H66A 0.9800 . ?
C66 H66B 0.9800 . ?
C66 H66C 0.9800 . ?

loop_
_geom_torsion_atom_site_label_1
_geom_torsion_atom_site_label_2
_geom_torsion_atom_site_label_3
_geom_torsion_atom_site_label_4
_geom_torsion
_geom_torsion_site_symmetry_1
_geom_torsion_site_symmetry_2
_geom_torsion_site_symmetry_3
_geom_torsion_site_symmetry_4
_geom_torsion_publ_flag
O1 Sm1 O1 C1 175.48(13) 2_666 . . . ?
O2 Sm1 O1 C1 -20.62(14) . . . . ?
C16 Sm1 O1 C1 33.07(14) . . . . ?
Sm1 Sm1 O1 C1 175.48(13) 2_666 . . . ?
O1 Sm1 O1 Sm1 0.0 2_666 . . 2_666 ?
O2 Sm1 O1 Sm1 163.90(5) . . . 2_666 ?
C16 Sm1 O1 Sm1 -142.41(7) . . . 2_666 ?
Sm1 O1 C1 C6 84.8(2) 2_666 . . . ?
Sm1 O1 C1 C6 -88.60(17) . . . . ?
Sm1 O1 C1 C2 -97.2(2) 2_666 . . . ?
Sm1 O1 C1 C2 89.42(17) . . . . ?
C32 Al1 O2 C16 126.25(18) . . . . ?
C31 Al1 O2 C16 -119.38(18) . . . . ?
C33 Al1 O2 C16 1.5(2) . . . . ?
C32 Al1 O2 Sm1 -54.53(11) . . . . ?
C31 Al1 O2 Sm1 59.83(11) . . . . ?
C33 Al1 O2 Sm1 -179.24(9) . . . . ?
O1 Sm1 O2 C16 -93.79(11) 2_666 . . . ?
O1 Sm1 O2 C16 110.70(11) . . . . ?
O1 Sm1 O2 Al1 86.71(10) 2_666 . . . ?
O1 Sm1 O2 Al1 -68.79(12) . . . . ?
C16 Sm1 O2 Al1 -179.50(15) . . . . ?
O1 C1 C2 C3 178.30(18) . . . . ?
C6 C1 C2 C3 -3.7(3) . . . . ?
O1 C1 C2 C7 -2.0(3) . . . . ?
C6 C1 C2 C7 175.98(18) . . . . ?
C6S C1S C2S C3S -2.6(5) . . . . ?
C7S C1S C2S C3S 178.7(3) . . . . ?
C1 C2 C3 C4 1.2(3) . . . . ?
C7 C2 C3 C4 -178.4(2) . . . . ?
O3 Sm2 O3 C34 173.2(2) 2 . . . ?
O4 Sm2 O3 C34 -24.7(2) . . . . ?
C49 Sm2 O3 C34 17.2(2) . . . . ?
Sm2 Sm2 O3 C34 173.2(2) 2 . . . ?
O3 Sm2 O3 Sm2 0.0 2 . . 2 ?
O4 Sm2 O3 Sm2 162.04(4) . . . 2 ?
C49 Sm2 O3 Sm2 -156.04(5) . . . 2 ?
C1S C2S C3S C4S 3.0(5) . . . . ?
C2 C3 C4 C5 1.7(4) . . . . ?
C2 C3 C4 C11 -178.8(2) . . . . ?
C66 Al2 O4 C49 -127.8(2) . . . . ?
C64 Al2 O4 C49 117.3(2) . . . . ?
C65 Al2 O4 C49 -4.7(2) . . . . ?
C66 Al2 O4 Sm2 54.82(13) . . . . ?
C64 Al2 O4 Sm2 -60.11(11) . . . . ?
C65 Al2 O4 Sm2 177.92(10) . . . . ?
O3 Sm2 O4 C49 101.09(10) . . . . ?
O3 Sm2 O4 C49 -113.12(11) 2 . . . ?
Sm2 Sm2 O4 C49 152.53(11) 2 . . . ?
O3 Sm2 O4 Al2 -80.46(10) . . . . ?
O3 Sm2 O4 Al2 65.33(12) 2 . . . ?
C49 Sm2 O4 Al2 178.45(15) . . . . ?
Sm2 Sm2 O4 Al2 -29.02(19) 2 . . . ?
C2S C3S C4S C5S -0.5(5) . . . . ?
C3 C4 C5 C6 -2.2(4) . . . . ?
C11 C4 C5 C6 178.3(2) . . . . ?
C3S C4S C5S C6S -2.2(5) . . . . ?
C4 C5 C6 C1 -0.2(3) . . . . ?
C4 C5 C6 C12 179.3(2) . . . . ?
O1 C1 C6 C5 -178.82(18) . . . . ?
C2 C1 C6 C5 3.2(3) . . . . ?
O1 C1 C6 C12 1.7(3) . . . . ?
C2 C1 C6 C12 -176.31(18) . . . . ?
C2S C1S C6S C5S -0.1(4) . . . . ?
C7S C1S C6S C5S 178.6(3) . . . . ?
C4S C5S C6S C1S 2.5(5) . . . . ?
C3 C2 C7 C8 -110.5(2) . . . . ?
C1 C2 C7 C8 69.9(2) . . . . ?
C3 C2 C7 C9 8.8(3) . . . . ?
C1 C2 C7 C9 -170.9(2) . . . . ?
C3 C2 C7 C10 127.1(2) . . . . ?
C1 C2 C7 C10 -52.6(3) . . . . ?
C5 C6 C12 C15 -9.1(3) . . . . ?
C1 C6 C12 C15 170.41(18) . . . . ?
C5 C6 C12 C14 109.8(2) . . . . ?
C1 C6 C12 C14 -70.7(2) . . . . ?
C5 C6 C12 C13 -127.8(2) . . . . ?
C1 C6 C12 C13 51.7(2) . . . . ?
Al1 O2 C16 C17 92.4(2) . . . . ?
Sm1 O2 C16 C17 -87.04(15) . . . . ?
Al1 O2 C16 C21 -94.3(2) . . . . ?
Sm1 O2 C16 C21 86.22(15) . . . . ?
Al1 O2 C16 Sm1 179.43(17) . . . . ?
O1 Sm1 C16 O2 118.38(9) 2_666 . . . ?
O1 Sm1 C16 O2 -115.16(10) . . . . ?
Sm1 Sm1 C16 O2 169.74(7) 2_666 . . . ?
O1 Sm1 C16 C17 -123.04(11) 2_666 . . . ?
O1 Sm1 C16 C17 3.42(16) . . . . ?
O2 Sm1 C16 C17 118.58(15) . . . . ?
Sm1 Sm1 C16 C17 -71.67(16) 2_666 . . . ?
O1 Sm1 C16 C21 -0.36(14) 2_666 . . . ?
O1 Sm1 C16 C21 126.09(11) . . . . ?
O2 Sm1 C16 C21 -118.74(16) . . . . ?
Sm1 Sm1 C16 C21 51.00(18) 2_666 . . . ?
O2 C16 C17 C18 171.43(16) . . . . ?
C21 C16 C17 C18 -1.8(3) . . . . ?
Sm1 C16 C17 C18 104.17(16) . . . . ?
O2 C16 C17 C22 -10.7(3) . . . . ?
C21 C16 C17 C22 176.07(17) . . . . ?
Sm1 C16 C17 C22 -77.94(17) . . . . ?
C16 C17 C18 C19 -1.0(3) . . . . ?
C22 C17 C18 C19 -178.95(18) . . . . ?
C17 C18 C19 C20 2.9(3) . . . . ?
C17 C18 C19 C26 -176.76(19) . . . . ?
C18 C19 C20 C21 -2.1(3) . . . . ?
C26 C19 C20 C21 177.6(2) . . . . ?
C19 C20 C21 C16 -0.6(3) . . . . ?
C19 C20 C21 C27 178.31(18) . . . . ?
O2 C16 C21 C20 -170.71(16) . . . . ?
C17 C16 C21 C20 2.5(3) . . . . ?
Sm1 C16 C21 C20 -103.84(16) . . . . ?
O2 C16 C21 C27 10.5(3) . . . . ?
C17 C16 C21 C27 -176.29(17) . . . . ?
Sm1 C16 C21 C27 77.33(17) . . . . ?
C18 C17 C22 C25 109.22(19) . . . . ?
C16 C17 C22 C25 -68.6(2) . . . . ?
C18 C17 C22 C23 -8.3(2) . . . . ?
C16 C17 C22 C23 173.81(18) . . . . ?
C18 C17 C22 C24 -128.00(18) . . . . ?
C16 C17 C22 C24 54.1(2) . . . . ?
C20 C21 C27 C29 -116.09(19) . . . . ?
C16 C21 C27 C29 62.7(2) . . . . ?
C20 C21 C27 C30 121.43(19) . . . . ?
C16 C21 C27 C30 -59.7(2) . . . . ?
C20 C21 C27 C28 2.4(3) . . . . ?
C16 C21 C27 C28 -178.81(17) . . . . ?
Sm2 O3 C34 C39 -87.8(2) . . . . ?
Sm2 O3 C34 C39 85.60(15) 2 . . . ?
Sm2 O3 C34 C35 94.7(2) . . . . ?
Sm2 O3 C34 C35 -91.85(15) 2 . . . ?
O3 C34 C35 C36 177.23(15) . . . . ?
C39 C34 C35 C36 -0.2(2) . . . . ?
O3 C34 C35 C40 -0.3(2) . . . . ?
C39 C34 C35 C40 -177.80(16) . . . . ?
C34 C35 C36 C37 -0.6(3) . . . . ?
C40 C35 C36 C37 177.07(17) . . . . ?
C35 C36 C37 C38 0.8(3) . . . . ?
C35 C36 C37 C44 -178.37(19) . . . . ?
C36 C37 C38 C39 -0.1(3) . . . . ?
C44 C37 C38 C39 179.06(19) . . . . ?
C37 C38 C39 C34 -0.7(3) . . . . ?
C37 C38 C39 C45 178.46(17) . . . . ?
O3 C34 C39 C38 -176.61(15) . . . . ?
C35 C34 C39 C38 0.9(2) . . . . ?
O3 C34 C39 C45 4.3(3) . . . . ?
C35 C34 C39 C45 -178.25(16) . . . . ?
C36 C35 C40 C42 120.21(18) . . . . ?
C34 C35 C40 C42 -62.2(2) . . . . ?
C36 C35 C40 C41 1.2(2) . . . . ?
C34 C35 C40 C41 178.81(16) . . . . ?
C36 C35 C40 C43 -117.70(18) . . . . ?
C34 C35 C40 C43 59.9(2) . . . . ?
C38 C39 C45 C47 -114.75(18) . . . . ?
C34 C39 C45 C47 64.4(2) . . . . ?
C38 C39 C45 C48 122.97(18) . . . . ?
C34 C39 C45 C48 -57.9(2) . . . . ?
C38 C39 C45 C46 3.6(2) . . . . ?
C34 C39 C45 C46 -177.34(17) . . . . ?
Al2 O4 C49 C50 96.9(2) . . . . ?
Sm2 O4 C49 C50 -85.02(15) . . . . ?
Al2 O4 C49 C54 -90.4(2) . . . . ?
Sm2 O4 C49 C54 87.70(15) . . . . ?
Al2 O4 C49 Sm2 -178.05(19) . . . . ?
O3 Sm2 C49 O4 -109.70(9) . . . . ?
O3 Sm2 C49 O4 116.42(10) 2 . . . ?
Sm2 Sm2 C49 O4 -159.88(8) 2 . . . ?
O3 Sm2 C49 C50 9.58(14) . . . . ?
O3 Sm2 C49 C50 -124.30(11) 2 . . . ?
O4 Sm2 C49 C50 119.29(16) . . . . ?
Sm2 Sm2 C49 C50 -40.59(19) 2 . . . ?
O3 Sm2 C49 C54 131.74(10) . . . . ?
O3 Sm2 C49 C54 -2.14(16) 2 . . . ?
O4 Sm2 C49 C54 -118.56(16) . . . . ?
Sm2 Sm2 C49 C54 81.56(17) 2 . . . ?
O4 C49 C50 C51 168.46(16) . . . . ?
C54 C49 C50 C51 -4.3(3) . . . . ?
Sm2 C49 C50 C51 101.21(16) . . . . ?
O4 C49 C50 C55 -14.3(3) . . . . ?
C54 C49 C50 C55 172.99(16) . . . . ?
Sm2 C49 C50 C55 -81.54(17) . . . . ?
C49 C50 C51 C52 0.4(3) . . . . ?
C55 C50 C51 C52 -176.95(18) . . . . ?
C50 C51 C52 C53 3.7(3) . . . . ?
C50 C51 C52 C59 -175.8(2) . . . . ?
C51 C52 C53 C54 -4.0(3) . . . . ?
C59 C52 C53 C54 175.4(2) . . . . ?
C52 C53 C54 C49 0.3(3) . . . . ?
C52 C53 C54 C60 177.78(18) . . . . ?
O4 C49 C54 C53 -168.79(16) . . . . ?
C50 C49 C54 C53 3.9(3) . . . . ?
Sm2 C49 C54 C53 -100.32(16) . . . . ?
O4 C49 C54 C60 13.8(3) . . . . ?
C50 C49 C54 C60 -173.46(16) . . . . ?
Sm2 C49 C54 C60 82.31(17) . . . . ?
C51 C50 C55 C58 -120.07(19) . . . . ?
C49 C50 C55 C58 62.7(2) . . . . ?
C51 C50 C55 C56 0.1(2) . . . . ?
C49 C50 C55 C56 -177.12(17) . . . . ?
C51 C50 C55 C57 118.2(2) . . . . ?
C49 C50 C55 C57 -59.0(2) . . . . ?
C53 C54 C60 C63 124.46(18) . . . . ?
C49 C54 C60 C63 -58.2(2) . . . . ?
C53 C54 C60 C62 -111.97(19) . . . . ?
C49 C54 C60 C62 65.4(2) . . . . ?
C53 C54 C60 C61 5.7(2) . . . . ?
C49 C54 C60 C61 -176.92(17) . . . . ?
